data_4308218
loop_
_publ_author_name
'Ming-Li Tsai'
'Chung-Hung Hsieh'
'Wen-Feng Liaw'

_publ_section_title
;
Dinitrosyl Iron Complexes (DNICs) Containing S/N/O Ligation:
Transformation of Roussin's Red Ester into the Neutral {Fe(NO)2}10DNICs
;
_journal_name_full 'Inorganic Chemistry'
_journal_page_first 5110
_journal_page_last 5117
_journal_paper_doi 10.1021/ic0702567
_journal_volume 46
_journal_year 2007
_chemical_formula_sum 'C25 H33 Fe N3 Na O9 S'
_chemical_formula_weight 630.44
_chemical_name_systematic
; 
 ? 
;
_space_group_IT_number 33
_symmetry_cell_setting orthorhombic
_symmetry_space_group_name_Hall 'P 2c -2n'
_symmetry_space_group_name_H-M 'P n a 21'
_atom_sites_solution_hydrogens geom
_atom_sites_solution_primary direct
_atom_sites_solution_secondary difmap
_audit_creation_method SHELXL-97
_cell_angle_alpha 90.00
_cell_angle_beta 90.00
_cell_angle_gamma 90.00
_cell_formula_units_Z 4
_cell_length_a 15.6698(7)
_cell_length_b 10.7097(5)
_cell_length_c 17.2643(8)
_cell_measurement_reflns_used 5521
_cell_measurement_temperature 150(2)
_cell_measurement_theta_max 22.44
_cell_measurement_theta_min 2.24
_cell_volume 2897.3(2)
_computing_cell_refinement 'Bruker SAINT'
_computing_data_collection 'Bruker SMART'
_computing_data_reduction 'Bruker SAINT'
_computing_molecular_graphics 'Bruker SHELXTL'
_computing_publication_material 'Bruker SHELXTL'
_computing_structure_refinement 'SHELXL-97 (Sheldrick, 1997)'
_computing_structure_solution 'SHELXS-97 (Sheldrick, 1990)'
_diffrn_ambient_temperature 150(2)
_diffrn_measured_fraction_theta_full 1.000
_diffrn_measured_fraction_theta_max 1.000
_diffrn_measurement_device_type 'BRUKER SMART APEXCCD area detector'
_diffrn_measurement_method 'omega scans'
_diffrn_radiation_monochromator graphite
_diffrn_radiation_source 'fine-focus sealed tube'
_diffrn_radiation_type MoK\a
_diffrn_radiation_wavelength 0.71073
_diffrn_reflns_av_R_equivalents 0.0437
_diffrn_reflns_av_sigmaI/netI 0.0451
_diffrn_reflns_limit_h_max 19
_diffrn_reflns_limit_h_min -20
_diffrn_reflns_limit_k_max 13
_diffrn_reflns_limit_k_min -13
_diffrn_reflns_limit_l_max 22
_diffrn_reflns_limit_l_min -21
_diffrn_reflns_number 27774
_diffrn_reflns_theta_full 27.50
_diffrn_reflns_theta_max 27.50
_diffrn_reflns_theta_min 2.24
_exptl_absorpt_coefficient_mu 0.662
_exptl_absorpt_correction_type multi-scan
_exptl_crystal_colour dark-brown
_exptl_crystal_density_diffrn 1.445
_exptl_crystal_density_meas ?
_exptl_crystal_density_method 'not measured'
_exptl_crystal_description rod
_exptl_crystal_F_000 1316
_exptl_crystal_size_max 0.40
_exptl_crystal_size_mid 0.25
_exptl_crystal_size_min 0.25
_refine_diff_density_max 1.251
_refine_diff_density_min -0.345
_refine_diff_density_rms 0.074
_refine_ls_abs_structure_details 'Flack H D (1983), Acta Cryst. A39, 876-881'
_refine_ls_abs_structure_Flack 0.017(17)
_refine_ls_extinction_method none
_refine_ls_goodness_of_fit_ref 1.057
_refine_ls_hydrogen_treatment constr
_refine_ls_matrix_type full
_refine_ls_number_parameters 361
_refine_ls_number_reflns 6631
_refine_ls_number_restraints 1
_refine_ls_restrained_S_all 1.057
_refine_ls_R_factor_all 0.0555
_refine_ls_R_factor_gt 0.0491
_refine_ls_shift/su_max 0.001
_refine_ls_shift/su_mean 0.000
_refine_ls_structure_factor_coef Fsqd
_refine_ls_weighting_details 'calc w=1/[\s^2^(Fo^2^)+(0.0650P)^2^+1.3015P] where P=(Fo^2^+2Fc^2^)/3'
_refine_ls_weighting_scheme calc
_refine_ls_wR_factor_gt 0.1186
_refine_ls_wR_factor_ref 0.1227
_reflns_number_gt 5986
_reflns_number_total 6631
_reflns_threshold_expression >2sigma(I)
_cod_data_source_file ic0702567-file002.cif
_cod_data_source_block ic12048
_cod_depositor_comments
;
The following automatic conversions were performed:
'_symmetry_cell_setting' value 'Orthorhombic' changed to 'orthorhombic'
according to '/home/saulius/struct/CIF-dictionaries/cif_core.dic'
dictionary named 'cif_core.dic' version 2.4.1 from 2010-06-29.

Automatic conversion script
Id: cif_fix_enum 1527 2010-12-29 10:47:43Z saulius 

The following automatic conversions were performed:

'_exptl_crystal_density_meas' value 'not_measured' was changed to '?'
- the value is perceived as not measured.

Automatic conversion script
Id: cif_fix_values 3008 2015-01-20 13:52:24Z robertas 
;
_cod_database_code 4308218

loop_
_symmetry_equiv_pos_as_xyz
'x, y, z'
'-x, -y, z+1/2'
'x+1/2, -y+1/2, z'
'-x+1/2, y+1/2, z+1/2'

loop_
_atom_site_label
_atom_site_type_symbol
_atom_site_fract_x
_atom_site_fract_y
_atom_site_fract_z
_atom_site_U_iso_or_equiv
_atom_site_adp_type
_atom_site_occupancy
_atom_site_symmetry_multiplicity
_atom_site_calc_flag
_atom_site_refinement_flags
_atom_site_disorder_assembly
_atom_site_disorder_group
Fe Fe 0.77519(3) 0.52095(4) 0.69638(3) 0.02653(11) Uani 1 1 d . . .
Na Na 1.02876(8) 0.63934(11) 0.97317(7) 0.0267(3) Uani 1 1 d . . .
S1 S 0.72153(6) 0.70790(10) 0.65577(6) 0.0392(2) Uani 1 1 d . . .
N1 N 0.8165(2) 0.4403(3) 0.62192(17) 0.0358(7) Uani 1 1 d . . .
N2 N 0.69813(19) 0.4441(3) 0.74530(18) 0.0322(6) Uani 1 1 d . . .
N3 N 0.86217(16) 0.6162(2) 0.75677(14) 0.0224(5) Uani 1 1 d . . .
O1 O 0.8368(2) 0.3673(3) 0.57448(17) 0.0506(8) Uani 1 1 d . . .
O2 O 0.64808(19) 0.3690(3) 0.76427(18) 0.0500(7) Uani 1 1 d . . .
O3 O 0.93935(18) 0.6376(2) 0.86949(15) 0.0409(6) Uani 1 1 d . . .
O4 O 1.02574(18) 0.8817(2) 0.98553(18) 0.0456(7) Uani 1 1 d . . .
O5 O 1.14279(18) 0.7564(3) 0.89889(16) 0.0440(7) Uani 1 1 d . . .
O6 O 1.1533(2) 0.5025(3) 0.90156(17) 0.0492(7) Uani 1 1 d . . .
O7 O 1.02946(18) 0.4081(2) 0.99641(16) 0.0417(7) Uani 1 1 d . . .
O8 O 0.9781(2) 0.5654(3) 1.11182(19) 0.0537(7) Uani 1 1 d . . .
O9 O 0.8802(2) 0.7509(3) 1.03302(18) 0.0553(8) Uani 1 1 d . . .
C1 C 0.8171(2) 0.7872(3) 0.67581(18) 0.0293(7) Uani 1 1 d . . .
C2 C 0.8336(3) 0.9027(4) 0.6410(2) 0.0411(9) Uani 1 1 d . . .
H2A H 0.7935 0.9359 0.6052 0.049 Uiso 1 1 calc R . .
C3 C 0.9063(3) 0.9690(3) 0.6573(3) 0.0496(11) Uani 1 1 d . . .
H3A H 0.9154 1.0482 0.6339 0.059 Uiso 1 1 calc R . .
C4 C 0.9657(3) 0.9211(4) 0.7071(3) 0.0473(10) Uani 1 1 d . . .
H4A H 1.0163 0.9669 0.7177 0.057 Uiso 1 1 calc R . .
C5 C 0.9527(2) 0.8052(3) 0.7429(2) 0.0340(8) Uani 1 1 d . . .
H5A H 0.9943 0.7726 0.7774 0.041 Uiso 1 1 calc R . .
C6 C 0.8783(2) 0.7375(3) 0.72744(17) 0.0245(6) Uani 1 1 d . . .
C7 C 0.8968(2) 0.5757(3) 0.82354(18) 0.0242(6) Uani 1 1 d . . .
C8 C 0.8762(2) 0.4427(3) 0.84397(19) 0.0267(7) Uani 1 1 d . . .
C9 C 0.8429(2) 0.4158(4) 0.9163(2) 0.0345(8) Uani 1 1 d . . .
H9A H 0.8341 0.4815 0.9523 0.041 Uiso 1 1 calc R . .
C10 C 0.8223(3) 0.2948(4) 0.9368(3) 0.0492(10) Uani 1 1 d . . .
H10A H 0.7984 0.2779 0.9864 0.059 Uiso 1 1 calc R . .
C11 C 0.8363(3) 0.1993(4) 0.8856(3) 0.0583(14) Uani 1 1 d . . .
H11A H 0.8216 0.1163 0.8996 0.070 Uiso 1 1 calc R . .
C12 C 0.8712(3) 0.2226(4) 0.8146(3) 0.0574(13) Uani 1 1 d . . .
H12A H 0.8816 0.1556 0.7798 0.069 Uiso 1 1 calc R . .
C13 C 0.8915(2) 0.3448(3) 0.7932(2) 0.0371(8) Uani 1 1 d . . .
H13A H 0.9159 0.3609 0.7438 0.044 Uiso 1 1 calc R . .
C14 C 1.0820(3) 0.9454(4) 0.9353(3) 0.0544(12) Uani 1 1 d . . .
H14A H 1.0944 1.0295 0.9562 0.065 Uiso 1 1 calc R . .
H14B H 1.0550 0.9555 0.8838 0.065 Uiso 1 1 calc R . .
C15 C 1.1615(3) 0.8748(4) 0.9274(3) 0.0496(10) Uani 1 1 d . . .
H15A H 1.2006 0.9186 0.8915 0.059 Uiso 1 1 calc R . .
H15B H 1.1900 0.8678 0.9784 0.059 Uiso 1 1 calc R . .
C16 C 1.2149(3) 0.6928(5) 0.8704(3) 0.0529(11) Uani 1 1 d . . .
H16A H 1.2563 0.6780 0.9127 0.064 Uiso 1 1 calc R . .
H16B H 1.2431 0.7428 0.8295 0.064 Uiso 1 1 calc R . .
C17 C 1.1844(3) 0.5723(4) 0.8382(2) 0.0491(10) Uani 1 1 d . . .
H17A H 1.1385 0.5866 0.7998 0.059 Uiso 1 1 calc R . .
H17B H 1.2318 0.5274 0.8125 0.059 Uiso 1 1 calc R . .
C18 C 1.1110(3) 0.3949(4) 0.8801(3) 0.0547(11) Uani 1 1 d . . .
H18A H 1.1497 0.3405 0.8497 0.066 Uiso 1 1 calc R . .
H18B H 1.0613 0.4160 0.8473 0.066 Uiso 1 1 calc R . .
C19 C 1.0820(3) 0.3281(3) 0.9510(3) 0.0477(10) Uani 1 1 d . . .
H19A H 1.0495 0.2525 0.9362 0.057 Uiso 1 1 calc R . .
H19B H 1.1322 0.3016 0.9818 0.057 Uiso 1 1 calc R . .
C20 C 1.0115(3) 0.3594(3) 1.0688(3) 0.0467(10) Uani 1 1 d . . .
H20A H 1.0654 0.3501 1.0983 0.056 Uiso 1 1 calc R . .
H20B H 0.9860 0.2754 1.0627 0.056 Uiso 1 1 calc R . .
C21 C 0.9521(3) 0.4395(4) 1.1133(3) 0.0472(10) Uani 1 1 d . . .
H21A H 0.8941 0.4324 1.0911 0.057 Uiso 1 1 calc R . .
H21B H 0.9498 0.4103 1.1677 0.057 Uiso 1 1 calc R . .
C22 C 0.9189(3) 0.6464(5) 1.1502(3) 0.0586(12) Uani 1 1 d . . .
H22A H 0.9498 0.7205 1.1698 0.070 Uiso 1 1 calc R . .
H22B H 0.8942 0.6021 1.1953 0.070 Uiso 1 1 calc R . .
C23 C 0.8481(3) 0.6887(5) 1.0983(3) 0.0530(11) Uani 1 1 d . . .
H23A H 0.8143 0.6154 1.0815 0.064 Uiso 1 1 calc R . .
H23B H 0.8098 0.7453 1.1274 0.064 Uiso 1 1 calc R . .
C24 C 0.8911(3) 0.8802(4) 1.0454(3) 0.0648(14) Uani 1 1 d . . .
H24B H 0.9198 0.8944 1.0958 0.078 Uiso 1 1 calc R . .
H24C H 0.8347 0.9219 1.0469 0.078 Uiso 1 1 calc R . .
C25 C 0.9431(3) 0.9331(4) 0.9823(3) 0.0580(12) Uani 1 1 d . . .
H25A H 0.9165 0.9137 0.9317 0.070 Uiso 1 1 calc R . .
H25B H 0.9462 1.0250 0.9878 0.070 Uiso 1 1 calc R . .

loop_
_atom_site_aniso_label
_atom_site_aniso_U_11
_atom_site_aniso_U_22
_atom_site_aniso_U_33
_atom_site_aniso_U_23
_atom_site_aniso_U_13
_atom_site_aniso_U_12
Fe 0.0217(2) 0.0357(2) 0.0222(2) -0.0037(2) -0.0021(2) -0.00337(17)
Na 0.0312(7) 0.0275(6) 0.0215(6) 0.0020(5) -0.0043(5) -0.0013(5)
S1 0.0303(4) 0.0517(5) 0.0357(5) 0.0115(4) -0.0092(4) 0.0057(4)
N1 0.0326(16) 0.0438(16) 0.0310(16) -0.0078(13) 0.0006(13) -0.0109(13)
N2 0.0250(14) 0.0406(16) 0.0308(16) 0.0034(13) -0.0032(12) -0.0028(12)
N3 0.0215(12) 0.0252(12) 0.0206(13) -0.0028(10) -0.0019(10) 0.0024(10)
O1 0.0505(18) 0.0583(17) 0.0430(17) -0.0239(14) 0.0150(13) -0.0131(14)
O2 0.0452(17) 0.0557(17) 0.0493(17) 0.0071(14) 0.0093(14) -0.0164(14)
O3 0.0513(16) 0.0370(13) 0.0344(14) 0.0035(11) -0.0207(12) -0.0080(11)
O4 0.0442(16) 0.0336(13) 0.0592(19) -0.0006(13) -0.0015(13) 0.0028(11)
O5 0.0395(15) 0.0468(15) 0.0456(16) -0.0022(12) 0.0122(12) -0.0045(12)
O6 0.0608(19) 0.0458(15) 0.0408(17) -0.0031(12) 0.0075(14) 0.0026(13)
O7 0.0477(16) 0.0264(12) 0.0511(17) 0.0037(11) 0.0048(12) 0.0045(11)
O8 0.0553(18) 0.0502(16) 0.0557(19) 0.0021(14) 0.0067(15) 0.0032(14)
O9 0.0594(18) 0.0611(18) 0.0453(17) 0.0024(15) 0.0035(15) 0.0142(15)
C1 0.0329(17) 0.0317(16) 0.0233(17) 0.0032(12) 0.0035(12) 0.0056(13)
C2 0.052(2) 0.0377(19) 0.0332(19) 0.0092(16) 0.0035(17) 0.0109(17)
C3 0.076(3) 0.0291(18) 0.044(2) 0.0055(16) 0.011(2) -0.0042(18)
C4 0.061(2) 0.0402(19) 0.041(2) -0.0029(17) 0.002(2) -0.0186(18)
C5 0.040(2) 0.0342(17) 0.0274(17) -0.0019(14) -0.0011(15) -0.0063(15)
C6 0.0305(16) 0.0263(14) 0.0166(13) -0.0026(11) 0.0045(12) 0.0025(12)
C7 0.0217(15) 0.0279(15) 0.0230(15) -0.0020(12) -0.0009(12) 0.0011(12)
C8 0.0227(15) 0.0308(15) 0.0265(16) 0.0034(13) -0.0101(12) 0.0026(12)
C9 0.0370(19) 0.0408(18) 0.0257(17) 0.0035(14) -0.0094(14) -0.0016(15)
C10 0.049(2) 0.056(2) 0.044(2) 0.016(2) -0.0162(19) -0.006(2)
C11 0.071(3) 0.035(2) 0.069(3) 0.018(2) -0.036(3) -0.0088(19)
C12 0.064(3) 0.0326(19) 0.076(3) -0.010(2) -0.030(3) 0.0109(19)
C13 0.040(2) 0.0350(18) 0.0357(19) -0.0059(15) -0.0098(16) 0.0091(15)
C14 0.077(3) 0.0322(19) 0.054(3) 0.0062(18) -0.007(2) -0.009(2)
C15 0.047(2) 0.047(2) 0.054(2) 0.0116(19) -0.004(2) -0.025(2)
C16 0.034(2) 0.076(3) 0.049(3) 0.009(2) 0.0118(19) 0.0027(19)
C17 0.057(3) 0.057(3) 0.033(2) 0.0038(18) 0.0130(19) 0.018(2)
C18 0.058(3) 0.051(2) 0.055(3) -0.021(2) 0.005(2) 0.004(2)
C19 0.050(2) 0.0268(17) 0.067(3) -0.0095(17) -0.003(2) 0.0083(16)
C20 0.061(3) 0.0314(18) 0.048(2) 0.0120(17) -0.005(2) 0.0044(17)
C21 0.052(3) 0.046(2) 0.044(2) 0.0140(18) 0.002(2) -0.0132(19)
C22 0.068(3) 0.069(3) 0.039(2) 0.004(2) 0.011(2) 0.022(2)
C23 0.040(2) 0.076(3) 0.044(2) -0.006(2) 0.0102(19) 0.004(2)
C24 0.064(3) 0.055(3) 0.076(4) -0.017(2) 0.015(3) 0.016(2)
C25 0.065(3) 0.048(2) 0.061(3) 0.007(2) 0.000(2) 0.030(2)

loop_
_atom_type_symbol
_atom_type_description
_atom_type_scat_dispersion_real
_atom_type_scat_dispersion_imag
_atom_type_scat_source
C C 0.0033 0.0016 'International Tables Vol C Tables 4.2.6.8 and 6.1.1.4'
H H 0.0000 0.0000 'International Tables Vol C Tables 4.2.6.8 and 6.1.1.4'
N N 0.0061 0.0033 'International Tables Vol C Tables 4.2.6.8 and 6.1.1.4'
O O 0.0106 0.0060 'International Tables Vol C Tables 4.2.6.8 and 6.1.1.4'
Na Na 0.0362 0.0249 'International Tables Vol C Tables 4.2.6.8 and 6.1.1.4'
S S 0.1246 0.1234 'International Tables Vol C Tables 4.2.6.8 and 6.1.1.4'
Fe Fe 0.3463 0.8444 'International Tables Vol C Tables 4.2.6.8 and 6.1.1.4'

loop_
_geom_angle_atom_site_label_1
_geom_angle_atom_site_label_2
_geom_angle_atom_site_label_3
_geom_angle
_geom_angle_site_symmetry_1
_geom_angle_site_symmetry_3
_geom_angle_publ_flag
N1 Fe N2 114.11(15) . . ?
N1 Fe N3 113.53(13) . . ?
N2 Fe N3 118.44(13) . . ?
N1 Fe S1 111.01(12) . . ?
N2 Fe S1 108.54(11) . . ?
N3 Fe S1 87.93(8) . . ?
O3 Na O7 96.93(10) . . ?
O3 Na O5 92.30(11) . . ?
O7 Na O5 124.52(10) . . ?
O3 Na O4 93.51(10) . . ?
O7 Na O4 166.08(11) . . ?
O5 Na O4 63.96(10) . . ?
O3 Na O8 121.70(11) . . ?
O7 Na O8 63.95(10) . . ?
O5 Na O8 145.00(11) . . ?
O4 Na O8 102.64(10) . . ?
O3 Na O6 94.56(11) . . ?
O7 Na O6 62.64(9) . . ?
O5 Na O6 62.14(9) . . ?
O4 Na O6 125.72(10) . . ?
O8 Na O6 117.60(10) . . ?
O3 Na O1 167.60(12) . 2_765 ?
O7 Na O1 82.46(10) . 2_765 ?
O5 Na O1 78.09(10) . 2_765 ?
O4 Na O1 89.30(10) . 2_765 ?
O8 Na O1 69.21(10) . 2_765 ?
O6 Na O1 74.10(10) . 2_765 ?
O3 Na O9 77.44(11) . . ?
O7 Na O9 111.35(11) . . ?
O5 Na O9 124.05(10) . . ?
O4 Na O9 62.07(10) . . ?
O8 Na O9 63.00(10) . . ?
O6 Na O9 169.65(11) . . ?
O1 Na O9 114.39(11) 2_765 . ?
C1 S1 Fe 92.86(11) . . ?
O1 N1 Fe 168.4(3) . . ?
O2 N2 Fe 162.7(3) . . ?
C7 N3 C6 122.0(3) . . ?
C7 N3 Fe 124.0(2) . . ?
C6 N3 Fe 113.77(19) . . ?
N1 O1 Na 132.1(2) . 2_764 ?
C7 O3 Na 147.8(2) . . ?
C25 O4 C14 111.1(3) . . ?
C25 O4 Na 113.8(3) . . ?
C14 O4 Na 114.8(2) . . ?
C15 O5 C16 113.3(3) . . ?
C15 O5 Na 114.9(2) . . ?
C16 O5 Na 120.3(3) . . ?
C18 O6 C17 113.6(3) . . ?
C18 O6 Na 103.1(3) . . ?
C17 O6 Na 108.2(2) . . ?
C20 O7 C19 112.9(3) . . ?
C20 O7 Na 121.0(2) . . ?
C19 O7 Na 120.6(2) . . ?
C21 O8 C22 112.6(4) . . ?
C21 O8 Na 113.0(2) . . ?
C22 O8 Na 115.6(3) . . ?
C23 O9 C24 112.8(4) . . ?
C23 O9 Na 112.9(3) . . ?
C24 O9 Na 111.9(3) . . ?
C2 C1 C6 118.6(3) . . ?
C2 C1 S1 120.0(3) . . ?
C6 C1 S1 121.3(2) . . ?
C3 C2 C1 121.5(4) . . ?
C4 C3 C2 120.0(4) . . ?
C3 C4 C5 120.7(4) . . ?
C6 C5 C4 119.7(3) . . ?
C5 C6 C1 119.4(3) . . ?
C5 C6 N3 123.7(3) . . ?
C1 C6 N3 116.8(3) . . ?
O3 C7 N3 126.7(3) . . ?
O3 C7 C8 118.4(3) . . ?
N3 C7 C8 114.8(3) . . ?
C9 C8 C13 118.5(3) . . ?
C9 C8 C7 119.4(3) . . ?
C13 C8 C7 122.1(3) . . ?
C10 C9 C8 121.0(4) . . ?
C11 C10 C9 119.7(4) . . ?
C12 C11 C10 120.5(4) . . ?
C11 C12 C13 120.0(4) . . ?
C8 C13 C12 120.1(4) . . ?
O4 C14 C15 109.8(3) . . ?
O5 C15 C14 108.9(3) . . ?
O5 C16 C17 107.1(3) . . ?
O6 C17 C16 106.3(3) . . ?
O6 C18 C19 109.1(4) . . ?
O7 C19 C18 109.9(3) . . ?
O7 C20 C21 112.2(3) . . ?
O8 C21 C20 111.3(3) . . ?
O8 C22 C23 112.8(4) . . ?
O9 C23 C22 111.1(4) . . ?
O9 C24 C25 109.4(4) . . ?
O4 C25 C24 109.2(4) . . ?

loop_
_geom_bond_atom_site_label_1
_geom_bond_atom_site_label_2
_geom_bond_distance
_geom_bond_site_symmetry_2
_geom_bond_publ_flag
Fe N1 1.679(3) . ?
Fe N2 1.688(3) . ?
Fe N3 1.996(3) . ?
Fe S1 2.2819(10) . ?
Na O3 2.273(3) . ?
Na O7 2.509(3) . ?
Na O5 2.531(3) . ?
Na O4 2.604(3) . ?
Na O8 2.643(3) . ?
Na O6 2.735(3) . ?
Na O1 2.739(3) 2_765 ?
Na O9 2.814(3) . ?
S1 C1 1.756(4) . ?
N1 O1 1.176(4) . ?
N2 O2 1.170(4) . ?
N3 C7 1.346(4) . ?
N3 C6 1.417(4) . ?
O1 Na 2.739(3) 2_764 ?
O3 C7 1.230(4) . ?
O4 C25 1.409(5) . ?
O4 C14 1.413(5) . ?
O5 C15 1.392(5) . ?
O5 C16 1.407(5) . ?
O6 C18 1.380(5) . ?
O6 C17 1.412(5) . ?
O7 C20 1.384(5) . ?
O7 C19 1.423(5) . ?
O8 C21 1.408(5) . ?
O8 C22 1.432(5) . ?
O9 C23 1.403(6) . ?
O9 C24 1.412(6) . ?
C1 C2 1.398(5) . ?
C1 C6 1.413(4) . ?
C2 C3 1.372(6) . ?
C3 C4 1.367(7) . ?
C4 C5 1.401(5) . ?
C5 C6 1.399(5) . ?
C7 C8 1.502(4) . ?
C8 C9 1.383(5) . ?
C8 C13 1.388(5) . ?
C9 C10 1.382(5) . ?
C10 C11 1.370(7) . ?
C11 C12 1.365(7) . ?
C12 C13 1.397(6) . ?
C14 C15 1.464(7) . ?
C16 C17 1.484(7) . ?
C18 C19 1.489(7) . ?
C20 C21 1.480(6) . ?
C22 C23 1.495(7) . ?
C24 C25 1.474(7) . ?
